data_4344962
loop_
_publ_author_name
'Sommer, Michael G.'
'Marx, Raphael'
'Schweinfurth, David'
'Rechkemmer, Yvonne'
'Neugebauer, Petr'
'van der Meer, Margarethe'
'Hohloch, Stephan'
'Demeshko, Serhiy'
'Meyer, Franc'
'van Slageren, Joris'
'Sarkar, Biprajit'

_publ_section_title
;
 Control of Complex Formation through Peripheral Substituents in
 Click-Tripodal Ligands: Structural Diversity in Homo- and Heterodinuclear
 Cobalt-Azido Complexes.
;
_journal_issue 1
_journal_name_full 'Inorganic chemistry'
_journal_page_first 402
_journal_page_last 413
_journal_paper_doi 10.1021/acs.inorgchem.6b02330
_journal_volume 56
_journal_year 2017
_chemical_formula_sum 'C67 H68 Cl3 Co Cu N23 O12'
_chemical_formula_weight 1616.26
_chemical_name_systematic
;
 ?
;
_space_group_IT_number 14
_symmetry_cell_setting monoclinic
_symmetry_space_group_name_Hall '-P 2ybc'
_symmetry_space_group_name_H-M 'P 1 21/c 1'
_atom_sites_solution_hydrogens geom
_atom_sites_solution_primary direct
_atom_sites_solution_secondary difmap
_audit_creation_method SHELXL-97
_cell_angle_alpha 90.00
_cell_angle_beta 104.379(6)
_cell_angle_gamma 90.00
_cell_formula_units_Z 4
_cell_length_a 17.038(5)
_cell_length_b 15.975(4)
_cell_length_c 27.222(7)
_cell_measurement_reflns_used 9608
_cell_measurement_temperature 100(2)
_cell_measurement_theta_max 25.06
_cell_measurement_theta_min 1.23
_cell_volume 7177(3)
_computing_structure_refinement 'SHELXL-97 (Sheldrick, 2008)'
_diffrn_ambient_temperature 100(2)
_diffrn_measured_fraction_theta_full 0.980
_diffrn_measured_fraction_theta_max 0.980
_diffrn_measurement_device_type 'Bruker Smart AXS'
_diffrn_measurement_method 'omega scans'
_diffrn_radiation_monochromator graphite
_diffrn_radiation_source 'fine-focus sealed tube'
_diffrn_radiation_type MoK\a
_diffrn_radiation_wavelength 0.71073
_diffrn_reflns_av_R_equivalents 0.0478
_diffrn_reflns_av_sigmaI/netI 0.0429
_diffrn_reflns_limit_h_max 20
_diffrn_reflns_limit_h_min -20
_diffrn_reflns_limit_k_max 19
_diffrn_reflns_limit_k_min -14
_diffrn_reflns_limit_l_max 30
_diffrn_reflns_limit_l_min -31
_diffrn_reflns_number 55825
_diffrn_reflns_theta_full 25.06
_diffrn_reflns_theta_max 25.06
_diffrn_reflns_theta_min 1.23
_exptl_absorpt_coefficient_mu 0.718
_exptl_absorpt_correction_T_max 0.7452
_exptl_absorpt_correction_T_min 0.6692
_exptl_absorpt_correction_type multi-scan
_exptl_absorpt_process_details 'Blessing, 1995'
_exptl_crystal_colour green
_exptl_crystal_density_diffrn 1.496
_exptl_crystal_density_method 'not measured'
_exptl_crystal_description needle
_exptl_crystal_F_000 3336
_exptl_crystal_size_max 0.5
_exptl_crystal_size_mid 0.2
_exptl_crystal_size_min 0.15
_refine_diff_density_max 1.171
_refine_diff_density_min -1.010
_refine_diff_density_rms 0.085
_refine_ls_extinction_method none
_refine_ls_goodness_of_fit_ref 1.063
_refine_ls_hydrogen_treatment constr
_refine_ls_matrix_type full
_refine_ls_number_parameters 964
_refine_ls_number_reflns 12461
_refine_ls_number_restraints 0
_refine_ls_restrained_S_all 1.063
_refine_ls_R_factor_all 0.0752
_refine_ls_R_factor_gt 0.0538
_refine_ls_shift/su_max 0.001
_refine_ls_shift/su_mean 0.000
_refine_ls_structure_factor_coef Fsqd
_refine_ls_weighting_details 'calc w=1/[\s^2^(Fo^2^)+(0.0527P)^2^+20.9123P] where P=(Fo^2^+2Fc^2^)/3'
_refine_ls_weighting_scheme calc
_refine_ls_wR_factor_gt 0.1272
_refine_ls_wR_factor_ref 0.1383
_reflns_number_gt 9608
_reflns_number_total 12461
_reflns_threshold_expression >2\s(I)
_cod_data_source_file ic6b02330_si_002.cif
_cod_data_source_block sar300
_cod_depositor_comments 'Adding full bibliography for 4344962--4344968.cif.'
_cod_original_sg_symbol_H-M P2(1)/c
_cod_database_code 4344962

loop_
_symmetry_equiv_pos_as_xyz
'x, y, z'
'-x, y+1/2, -z+1/2'
'-x, -y, -z'
'x, -y-1/2, z-1/2'

loop_
_atom_site_label
_atom_site_type_symbol
_atom_site_fract_x
_atom_site_fract_y
_atom_site_fract_z
_atom_site_U_iso_or_equiv
_atom_site_adp_type
_atom_site_occupancy
_atom_site_symmetry_multiplicity
_atom_site_calc_flag
_atom_site_refinement_flags
C10 C 0.2931(2) -0.2932(2) 0.76476(15) 0.0212(9) Uani 1 1 d .
H10A H 0.2606 -0.3355 0.7435 0.025 Uiso 1 1 calc R
H10B H 0.3448 -0.2893 0.7560 0.025 Uiso 1 1 calc R
C11 C 0.3059(2) -0.3163(2) 0.81902(16) 0.0219(9) Uani 1 1 d .
C12 C 0.3196(2) -0.3907(3) 0.84467(17) 0.0262(10) Uani 1 1 d .
H12 H 0.3212 -0.4440 0.8311 0.031 Uiso 1 1 calc R
C13 C 0.3422(3) -0.4267(3) 0.93780(17) 0.0338(11) Uani 1 1 d .
H13A H 0.3634 -0.3955 0.9688 0.041 Uiso 1 1 calc R
H13B H 0.3814 -0.4695 0.9352 0.041 Uiso 1 1 calc R
C14 C 0.2633(3) -0.4673(3) 0.93956(18) 0.0352(11) Uani 1 1 d .
C15 C 0.2156(3) -0.4320(4) 0.9689(2) 0.0492(14) Uani 1 1 d .
H15 H 0.2341 -0.3851 0.9886 0.059 Uiso 1 1 calc R
C16 C 0.1404(4) -0.4665(4) 0.9689(2) 0.0600(17) Uani 1 1 d .
H16 H 0.1084 -0.4429 0.9885 0.072 Uiso 1 1 calc R
C17 C 0.1142(3) -0.5366(4) 0.9393(2) 0.0552(16) Uani 1 1 d .
H17 H 0.0649 -0.5610 0.9400 0.066 Uiso 1 1 calc R
C18 C 0.1603(3) -0.5716(3) 0.9084(2) 0.0443(13) Uani 1 1 d .
H18 H 0.1416 -0.6180 0.8882 0.053 Uiso 1 1 calc R
C19 C 0.2341(3) -0.5357(3) 0.90861(19) 0.0373(11) Uani 1 1 d .
H19 H 0.2648 -0.5575 0.8878 0.045 Uiso 1 1 calc R
C20 C 0.1618(2) -0.2209(3) 0.74856(16) 0.0238(9) Uani 1 1 d .
H20A H 0.1501 -0.2673 0.7686 0.029 Uiso 1 1 calc R
H20B H 0.1370 -0.2324 0.7131 0.029 Uiso 1 1 calc R
C21 C 0.1291(2) -0.1417(2) 0.76430(15) 0.0192(8) Uani 1 1 d .
C22 C 0.0547(2) -0.1040(2) 0.75261(15) 0.0202(9) Uani 1 1 d .
H22 H 0.0081 -0.1220 0.7293 0.024 Uiso 1 1 calc R
C23 C 0.0010(2) 0.0280(3) 0.78473(16) 0.0236(9) Uani 1 1 d .
H23A H 0.0182 0.0587 0.8163 0.028 Uiso 1 1 calc R
H23B H -0.0492 -0.0004 0.7848 0.028 Uiso 1 1 calc R
C24 C -0.0141(2) 0.0890(3) 0.74111(15) 0.0215(9) Uani 1 1 d .
C25 C -0.0748(2) 0.0737(3) 0.69749(17) 0.0271(10) Uani 1 1 d .
H25 H -0.1055 0.0251 0.6949 0.033 Uiso 1 1 calc R
C26 C -0.0897(3) 0.1303(3) 0.65783(17) 0.0317(10) Uani 1 1 d .
H26 H -0.1306 0.1200 0.6288 0.038 Uiso 1 1 calc R
C27 C -0.0431(3) 0.2030(3) 0.66151(17) 0.0301(10) Uani 1 1 d .
H27 H -0.0526 0.2408 0.6347 0.036 Uiso 1 1 calc R
C28 C 0.0170(2) 0.2189(3) 0.70472(17) 0.0261(10) Uani 1 1 d .
H28 H 0.0481 0.2673 0.7072 0.031 Uiso 1 1 calc R
C29 C 0.0307(2) 0.1624(3) 0.74425(16) 0.0236(9) Uani 1 1 d .
H29 H 0.0707 0.1737 0.7736 0.028 Uiso 1 1 calc R
C30 C 0.2713(2) -0.1649(2) 0.71426(15) 0.0218(9) Uani 1 1 d .
H30A H 0.2307 -0.1224 0.7014 0.026 Uiso 1 1 calc R
H30B H 0.2727 -0.2031 0.6868 0.026 Uiso 1 1 calc R
C31 C 0.3523(2) -0.1250(2) 0.73348(16) 0.0213(9) Uani 1 1 d .
C32 C 0.4089(2) -0.0913(3) 0.71171(17) 0.0258(9) Uani 1 1 d .
H32 H 0.4076 -0.0890 0.6774 0.031 Uiso 1 1 calc R
C33 C 0.5399(3) -0.0124(3) 0.74897(19) 0.0329(11) Uani 1 1 d .
H33A H 0.5537 -0.0214 0.7169 0.040 Uiso 1 1 calc R
H33B H 0.5854 -0.0301 0.7760 0.040 Uiso 1 1 calc R
C34 C 0.5227(2) 0.0790(3) 0.75502(17) 0.0252(9) Uani 1 1 d .
C35 C 0.4940(3) 0.1291(3) 0.71351(19) 0.0346(11) Uani 1 1 d .
H35 H 0.4915 0.1088 0.6811 0.042 Uiso 1 1 calc R
C36 C 0.4683(3) 0.2106(3) 0.7199(2) 0.0400(12) Uani 1 1 d .
H36 H 0.4483 0.2443 0.6917 0.048 Uiso 1 1 calc R
C37 C 0.4727(3) 0.2408(3) 0.7676(2) 0.0400(12) Uani 1 1 d .
H37 H 0.4534 0.2941 0.7717 0.048 Uiso 1 1 calc R
C38 C 0.5057(3) 0.1923(3) 0.8094(2) 0.0411(12) Uani 1 1 d .
H38 H 0.5114 0.2139 0.8419 0.049 Uiso 1 1 calc R
C39 C 0.5302(3) 0.1116(3) 0.80309(19) 0.0367(11) Uani 1 1 d .
H39 H 0.5519 0.0787 0.8314 0.044 Uiso 1 1 calc R
C40 C 0.2596(3) 0.2061(3) 0.94069(17) 0.0312(10) Uani 1 1 d .
H40A H 0.2197 0.2506 0.9357 0.037 Uiso 1 1 calc R
H40B H 0.3037 0.2207 0.9695 0.037 Uiso 1 1 calc R
C41 C 0.2222(2) 0.1259(3) 0.95076(16) 0.0279(10) Uani 1 1 d .
C42 C 0.1695(3) 0.1040(3) 0.97902(17) 0.0350(11) Uani 1 1 d .
H42 H 0.1443 0.1393 0.9976 0.042 Uiso 1 1 calc R
C43 C 0.1143(3) -0.0357(4) 0.99755(18) 0.0422(13) Uani 1 1 d .
H43A H 0.0918 -0.0042 1.0213 0.051 Uiso 1 1 calc R
H43B H 0.1501 -0.0780 1.0166 0.051 Uiso 1 1 calc R
C44 C 0.0457(3) -0.0788(3) 0.95986(18) 0.0351(11) Uani 1 1 d .
C45 C -0.0004(3) -0.0371(3) 0.91773(18) 0.0379(12) Uani 1 1 d .
H45 H 0.0126 0.0175 0.9108 0.045 Uiso 1 1 calc R
C46 C -0.0661(3) -0.0772(4) 0.88599(19) 0.0412(12) Uani 1 1 d .
H46 H -0.0978 -0.0493 0.8580 0.049 Uiso 1 1 calc R
C47 C -0.0838(4) -0.1582(4) 0.8961(2) 0.0536(15) Uani 1 1 d .
H47 H -0.1274 -0.1855 0.8748 0.064 Uiso 1 1 calc R
C48 C -0.0377(4) -0.1989(4) 0.9376(3) 0.0624(17) Uani 1 1 d .
H48 H -0.0501 -0.2538 0.9442 0.075 Uiso 1 1 calc R
C49 C 0.0265(3) -0.1597(4) 0.9695(2) 0.0502(15) Uani 1 1 d .
H49 H 0.0571 -0.1877 0.9977 0.060 Uiso 1 1 calc R
C50 C 0.3657(2) 0.2471(3) 0.89964(18) 0.0283(10) Uani 1 1 d .
H50A H 0.3626 0.2984 0.9181 0.034 Uiso 1 1 calc R
H50B H 0.3723 0.2618 0.8663 0.034 Uiso 1 1 calc R
C51 C 0.4364(2) 0.1952(3) 0.92763(16) 0.0234(9) Uani 1 1 d .
C52 C 0.5132(2) 0.2127(3) 0.95527(16) 0.0244(9) Uani 1 1 d .
H52 H 0.5362 0.2650 0.9641 0.029 Uiso 1 1 calc R
C53 C 0.6334(2) 0.1173(3) 0.99099(16) 0.0285(10) Uani 1 1 d .
H53A H 0.6364 0.0648 1.0093 0.034 Uiso 1 1 calc R
H53B H 0.6565 0.1609 1.0151 0.034 Uiso 1 1 calc R
C54 C 0.6806(2) 0.1105(3) 0.95112(16) 0.0255(9) Uani 1 1 d .
C55 C 0.6830(3) 0.0355(3) 0.92611(18) 0.0334(11) Uani 1 1 d .
H55 H 0.6564 -0.0114 0.9343 0.040 Uiso 1 1 calc R
C56 C 0.7256(3) 0.0305(3) 0.88872(18) 0.0388(12) Uani 1 1 d .
H56 H 0.7273 -0.0196 0.8717 0.047 Uiso 1 1 calc R
C57 C 0.7654(3) 0.1004(4) 0.87692(18) 0.0399(13) Uani 1 1 d .
H57 H 0.7941 0.0968 0.8520 0.048 Uiso 1 1 calc R
C58 C 0.7631(3) 0.1750(3) 0.90166(18) 0.0378(12) Uani 1 1 d .
H58 H 0.7900 0.2218 0.8937 0.045 Uiso 1 1 calc R
C59 C 0.7204(3) 0.1797(3) 0.93834(18) 0.0335(11) Uani 1 1 d .
H59 H 0.7182 0.2302 0.9549 0.040 Uiso 1 1 calc R
C60 C 0.2293(2) 0.2199(3) 0.84792(15) 0.0243(9) Uani 1 1 d .
H60A H 0.2284 0.2800 0.8431 0.029 Uiso 1 1 calc R
H60B H 0.1759 0.2019 0.8502 0.029 Uiso 1 1 calc R
C61 C 0.2519(2) 0.1771(2) 0.80454(16) 0.0213(9) Uani 1 1 d .
C62 C 0.2410(2) 0.1948(3) 0.75426(16) 0.0238(9) Uani 1 1 d .
H62 H 0.2168 0.2420 0.7369 0.029 Uiso 1 1 calc R
C63 C 0.2772(3) 0.1147(3) 0.68289(16) 0.0263(9) Uani 1 1 d .
H63A H 0.3326 0.1012 0.6826 0.032 Uiso 1 1 calc R
H63B H 0.2626 0.1661 0.6638 0.032 Uiso 1 1 calc R
C64 C 0.2225(2) 0.0456(2) 0.65692(15) 0.0223(9) Uani 1 1 d .
C65 C 0.2494(3) -0.0075(3) 0.62392(16) 0.0256(9) Uani 1 1 d .
H65 H 0.3009 -0.0005 0.6187 0.031 Uiso 1 1 calc R
C66 C 0.1997(3) -0.0706(3) 0.59895(16) 0.0310(10) Uani 1 1 d .
H66 H 0.2182 -0.1059 0.5771 0.037 Uiso 1 1 calc R
C67 C 0.1232(3) -0.0817(3) 0.60608(17) 0.0312(10) Uani 1 1 d .
H67 H 0.0901 -0.1243 0.5891 0.037 Uiso 1 1 calc R
C68 C 0.0957(3) -0.0289(3) 0.63863(17) 0.0304(10) Uani 1 1 d .
H68 H 0.0441 -0.0362 0.6436 0.037 Uiso 1 1 calc R
C69 C 0.1447(2) 0.0344(3) 0.66379(16) 0.0257(9) Uani 1 1 d .
H69 H 0.1258 0.0698 0.6854 0.031 Uiso 1 1 calc R
C100 C 0.4014(4) 0.2034(5) 0.5661(3) 0.074(2) Uani 1 1 d .
C101 C 0.4859(5) 0.1950(6) 0.5745(4) 0.120(4) Uani 1 1 d .
H10C H 0.4981 0.1441 0.5592 0.180 Uiso 1 1 calc R
H10D H 0.5101 0.1932 0.6103 0.180 Uiso 1 1 calc R
H10E H 0.5071 0.2418 0.5599 0.180 Uiso 1 1 calc R
C102 C 0.3631(4) 0.2723(4) 0.5839(2) 0.0564(16) Uani 1 1 d .
H102 H 0.3931 0.3185 0.5987 0.068 Uiso 1 1 calc R
C103 C 0.2839(4) 0.2692(5) 0.5787(2) 0.0654(18) Uani 1 1 d .
H103 H 0.2607 0.3132 0.5925 0.078 Uiso 1 1 calc R
C104 C 0.2351(5) 0.2101(5) 0.5561(3) 0.076(2) Uani 1 1 d .
H104 H 0.1794 0.2140 0.5521 0.091 Uiso 1 1 calc R
C105 C 0.2676(5) 0.1450(5) 0.5392(3) 0.074(2) Uani 1 1 d .
H105 H 0.2336 0.1016 0.5241 0.089 Uiso 1 1 calc R
C106 C 0.3493(5) 0.1373(4) 0.5425(2) 0.076(2) Uani 1 1 d .
H106 H 0.3699 0.0904 0.5298 0.091 Uiso 1 1 calc R
N1 N 0.25073(19) -0.21088(19) 0.75659(13) 0.0202(7) Uani 1 1 d .
N2 N 0.34617(19) -0.0589(2) 0.88080(13) 0.0204(7) Uani 1 1 d .
N3 N 0.4140(2) -0.0844(2) 0.90252(15) 0.0340(9) Uani 1 1 d .
N4 N 0.4770(3) -0.1089(3) 0.92401(17) 0.0465(11) Uani 1 1 d .
N5 N 0.29078(19) 0.1970(2) 0.89482(13) 0.0242(8) Uani 1 1 d .
N10 N 0.3090(2) -0.2547(2) 0.85378(13) 0.0238(8) Uani 1 1 d .
N11 N 0.3233(2) -0.2874(2) 0.89995(14) 0.0300(8) Uani 1 1 d .
N12 N 0.3302(2) -0.3698(2) 0.89393(13) 0.0274(8) Uani 1 1 d .
N20 N 0.17873(19) -0.0926(2) 0.79984(13) 0.0209(7) Uani 1 1 d .
N21 N 0.13916(19) -0.0270(2) 0.81103(13) 0.0216(7) Uani 1 1 d .
N22 N 0.06332(19) -0.0351(2) 0.78202(13) 0.0215(7) Uani 1 1 d .
N30 N 0.37919(19) -0.1142(2) 0.78388(13) 0.0217(7) Uani 1 1 d .
N31 N 0.4500(2) -0.0750(2) 0.79521(14) 0.0254(8) Uani 1 1 d .
N32 N 0.4671(2) -0.0621(2) 0.75057(14) 0.0261(8) Uani 1 1 d .
N40 N 0.24365(19) 0.0542(2) 0.93070(13) 0.0226(8) Uani 1 1 d .
N41 N 0.2062(2) -0.0111(2) 0.94458(13) 0.0270(8) Uani 1 1 d .
N42 N 0.1618(2) 0.0210(3) 0.97425(13) 0.0303(9) Uani 1 1 d .
N50 N 0.42891(19) 0.1104(2) 0.92467(13) 0.0222(7) Uani 1 1 d .
N51 N 0.4977(2) 0.0746(2) 0.94865(13) 0.0241(8) Uani 1 1 d .
N52 N 0.54812(19) 0.1372(2) 0.96689(13) 0.0224(7) Uani 1 1 d .
N60 N 0.29014(19) 0.1019(2) 0.81340(13) 0.0201(7) Uani 1 1 d .
N61 N 0.30328(19) 0.0719(2) 0.77077(13) 0.0217(7) Uani 1 1 d .
N62 N 0.2732(2) 0.1288(2) 0.73532(13) 0.0231(8) Uani 1 1 d .
Co1 Co 0.32047(3) 0.06181(3) 0.886071(19) 0.01396(13) Uani 1 1 d .
Cu1 Cu 0.29495(3) -0.13484(3) 0.82355(2) 0.02355(14) Uani 1 1 d .
Cl1 Cl 0.47566(6) -0.07844(6) 0.58934(4) 0.0281(2) Uani 1 1 d .
Cl2 Cl 0.76602(6) -0.07780(6) 0.75130(4) 0.0255(2) Uani 1 1 d .
Cl3 Cl 0.00816(6) 0.22895(6) 0.88257(4) 0.0267(2) Uani 1 1 d .
O1 O 0.3932(2) -0.0996(3) 0.56949(17) 0.0716(13) Uani 1 1 d .
O2 O 0.4820(3) 0.0027(2) 0.61075(15) 0.0793(15) Uani 1 1 d .
O3 O 0.5166(2) -0.0843(2) 0.54946(14) 0.0519(10) Uani 1 1 d .
O4 O 0.5105(2) -0.1368(2) 0.62805(13) 0.0484(9) Uani 1 1 d .
O5 O 0.70352(18) -0.0871(2) 0.70562(12) 0.0377(8) Uani 1 1 d .
O6 O 0.7806(2) 0.00975(19) 0.76246(13) 0.0408(8) Uani 1 1 d .
O7 O 0.7412(2) -0.1177(2) 0.79213(13) 0.0426(8) Uani 1 1 d .
O8 O 0.83928(17) -0.11648(19) 0.74503(13) 0.0370(8) Uani 1 1 d .
O9 O -0.0735(2) 0.2028(3) 0.87066(18) 0.0724(14) Uani 1 1 d .
O10 O 0.0174(2) 0.29352(19) 0.84799(12) 0.0387(8) Uani 1 1 d .
O11 O 0.0328(3) 0.2604(2) 0.93327(13) 0.0585(11) Uani 1 1 d .
O12 O 0.05963(19) 0.1598(2) 0.87802(12) 0.0369(8) Uani 1 1 d .

loop_
_atom_site_aniso_label
_atom_site_aniso_U_11
_atom_site_aniso_U_22
_atom_site_aniso_U_33
_atom_site_aniso_U_23
_atom_site_aniso_U_13
_atom_site_aniso_U_12
C10 0.031(2) 0.017(2) 0.015(2) 0.0001(16) 0.0043(17) 0.0033(16)
C11 0.025(2) 0.017(2) 0.022(2) -0.0010(17) 0.0027(17) -0.0011(16)
C12 0.028(2) 0.021(2) 0.025(3) 0.0010(19) -0.0009(18) -0.0020(17)
C13 0.041(3) 0.032(3) 0.021(3) 0.010(2) -0.005(2) -0.003(2)
C14 0.040(3) 0.041(3) 0.019(3) 0.008(2) -0.003(2) -0.008(2)
C15 0.056(3) 0.061(4) 0.026(3) -0.005(3) 0.003(2) -0.008(3)
C16 0.059(4) 0.092(5) 0.030(3) 0.000(3) 0.012(3) -0.005(3)
C17 0.049(3) 0.078(4) 0.032(3) 0.014(3) -0.003(3) -0.020(3)
C18 0.045(3) 0.042(3) 0.037(3) 0.015(2) -0.007(2) -0.009(2)
C19 0.044(3) 0.025(2) 0.040(3) 0.006(2) 0.005(2) 0.002(2)
C20 0.026(2) 0.022(2) 0.021(2) 0.0006(18) 0.0017(17) -0.0044(17)
C21 0.024(2) 0.0157(19) 0.017(2) -0.0002(16) 0.0039(16) -0.0067(16)
C22 0.025(2) 0.019(2) 0.016(2) 0.0010(17) 0.0033(17) -0.0050(16)
C23 0.023(2) 0.027(2) 0.023(2) 0.0006(18) 0.0090(18) 0.0018(17)
C24 0.0192(19) 0.027(2) 0.019(2) -0.0030(18) 0.0063(17) 0.0036(16)
C25 0.030(2) 0.023(2) 0.028(3) -0.0056(19) 0.0066(19) -0.0048(18)
C26 0.033(2) 0.036(3) 0.023(3) -0.003(2) 0.0000(19) -0.002(2)
C27 0.036(2) 0.029(2) 0.027(3) 0.005(2) 0.012(2) 0.0073(19)
C28 0.028(2) 0.022(2) 0.031(3) -0.0032(19) 0.0111(19) -0.0016(17)
C29 0.0172(19) 0.031(2) 0.022(2) -0.0054(19) 0.0044(17) 0.0000(16)
C30 0.030(2) 0.020(2) 0.015(2) 0.0009(17) 0.0041(17) 0.0019(16)
C31 0.028(2) 0.016(2) 0.021(2) 0.0007(17) 0.0073(18) 0.0040(16)
C32 0.028(2) 0.024(2) 0.027(3) -0.0004(19) 0.0094(19) 0.0041(17)
C33 0.026(2) 0.036(3) 0.040(3) 0.000(2) 0.014(2) -0.0030(19)
C34 0.020(2) 0.030(2) 0.027(3) -0.003(2) 0.0097(18) -0.0078(17)
C35 0.036(2) 0.039(3) 0.028(3) -0.003(2) 0.006(2) -0.014(2)
C36 0.043(3) 0.030(3) 0.043(3) 0.009(2) 0.003(2) -0.012(2)
C37 0.040(3) 0.029(3) 0.053(4) -0.013(2) 0.014(2) -0.012(2)
C38 0.055(3) 0.038(3) 0.032(3) -0.012(2) 0.015(2) -0.016(2)
C39 0.038(3) 0.040(3) 0.031(3) 0.002(2) 0.008(2) -0.008(2)
C40 0.029(2) 0.039(3) 0.021(3) -0.010(2) -0.0015(19) 0.0102(19)
C41 0.024(2) 0.042(3) 0.015(2) -0.003(2) -0.0008(17) 0.0111(19)
C42 0.032(2) 0.053(3) 0.021(3) 0.004(2) 0.008(2) 0.021(2)
C43 0.028(2) 0.076(4) 0.025(3) 0.023(3) 0.013(2) 0.009(2)
C44 0.029(2) 0.054(3) 0.027(3) 0.013(2) 0.015(2) 0.013(2)
C45 0.034(2) 0.053(3) 0.031(3) 0.014(2) 0.015(2) 0.005(2)
C46 0.037(3) 0.068(4) 0.022(3) 0.001(2) 0.013(2) -0.002(2)
C47 0.057(3) 0.064(4) 0.048(4) -0.010(3) 0.029(3) -0.013(3)
C48 0.077(4) 0.049(4) 0.074(5) 0.012(3) 0.043(4) -0.002(3)
C49 0.051(3) 0.057(4) 0.048(4) 0.021(3) 0.023(3) 0.019(3)
C50 0.027(2) 0.023(2) 0.029(3) -0.0005(19) -0.0057(19) 0.0006(17)
C51 0.026(2) 0.021(2) 0.021(2) -0.0016(18) 0.0027(18) -0.0005(17)
C52 0.026(2) 0.026(2) 0.018(2) -0.0005(18) -0.0019(17) -0.0022(17)
C53 0.022(2) 0.041(3) 0.019(2) 0.002(2) -0.0008(17) 0.0050(18)
C54 0.0191(19) 0.037(3) 0.017(2) 0.0051(19) -0.0029(17) 0.0050(17)
C55 0.026(2) 0.042(3) 0.029(3) 0.000(2) -0.0006(19) 0.0019(19)
C56 0.034(2) 0.050(3) 0.027(3) -0.009(2) 0.000(2) 0.009(2)
C57 0.031(2) 0.068(4) 0.021(3) 0.016(2) 0.007(2) 0.010(2)
C58 0.035(2) 0.046(3) 0.034(3) 0.018(2) 0.012(2) 0.009(2)
C59 0.030(2) 0.032(3) 0.037(3) 0.008(2) 0.006(2) 0.0065(19)
C60 0.023(2) 0.027(2) 0.019(2) -0.0028(18) -0.0012(17) 0.0045(17)
C61 0.0173(18) 0.019(2) 0.024(3) -0.0006(17) -0.0010(17) -0.0033(15)
C62 0.027(2) 0.018(2) 0.023(3) 0.0008(18) -0.0011(18) -0.0028(16)
C63 0.036(2) 0.022(2) 0.022(3) 0.0047(18) 0.0074(19) -0.0057(18)
C64 0.032(2) 0.020(2) 0.014(2) 0.0050(17) 0.0052(18) 0.0007(17)
C65 0.034(2) 0.026(2) 0.020(2) 0.0087(19) 0.0129(19) 0.0040(18)
C66 0.053(3) 0.026(2) 0.013(2) -0.0006(19) 0.006(2) 0.004(2)
C67 0.044(3) 0.028(2) 0.019(2) 0.0003(19) 0.002(2) -0.009(2)
C68 0.029(2) 0.037(3) 0.023(3) 0.003(2) 0.0040(19) -0.0060(19)
C69 0.032(2) 0.028(2) 0.018(2) -0.0022(18) 0.0087(18) 0.0007(18)
C100 0.067(4) 0.065(4) 0.070(5) 0.023(4) -0.022(4) 0.013(3)
C101 0.106(7) 0.106(7) 0.165(10) 0.037(7) 0.064(7) 0.004(6)
C102 0.082(4) 0.037(3) 0.043(4) 0.008(3) 0.002(3) -0.006(3)
C103 0.052(4) 0.103(6) 0.042(4) 0.009(4) 0.011(3) -0.019(4)
C104 0.095(6) 0.078(5) 0.058(5) 0.008(4) 0.026(4) -0.004(5)
C105 0.072(5) 0.074(5) 0.064(5) 0.033(4) -0.006(4) -0.013(4)
C106 0.138(7) 0.039(3) 0.038(4) 0.014(3) 0.001(4) 0.034(4)
N1 0.0263(17) 0.0143(16) 0.020(2) 0.0004(14) 0.0060(14) -0.0012(13)
N2 0.0222(17) 0.0175(17) 0.023(2) -0.0026(14) 0.0077(15) 0.0013(14)
N3 0.043(3) 0.029(2) 0.034(2) -0.0059(18) 0.017(2) -0.0018(18)
N4 0.044(3) 0.049(3) 0.043(3) -0.004(2) 0.003(2) 0.011(2)
N5 0.0210(16) 0.0278(19) 0.021(2) -0.0029(15) -0.0007(14) 0.0011(14)
N10 0.0326(19) 0.0201(18) 0.017(2) 0.0023(15) 0.0023(15) -0.0008(14)
N11 0.041(2) 0.026(2) 0.021(2) -0.0011(16) 0.0040(17) -0.0033(16)
N12 0.036(2) 0.0219(19) 0.020(2) 0.0044(16) -0.0005(16) -0.0034(15)
N20 0.0233(17) 0.0188(17) 0.021(2) -0.0016(14) 0.0064(15) -0.0016(13)
N21 0.0200(16) 0.0225(18) 0.022(2) -0.0024(15) 0.0053(14) -0.0019(13)
N22 0.0224(17) 0.0209(18) 0.021(2) 0.0004(15) 0.0053(15) -0.0017(14)
N30 0.0253(17) 0.0178(17) 0.023(2) -0.0003(14) 0.0080(15) 0.0001(14)
N31 0.0283(18) 0.0189(18) 0.031(2) -0.0027(16) 0.0108(16) -0.0007(14)
N32 0.0275(18) 0.0214(18) 0.033(2) 0.0004(16) 0.0137(17) 0.0038(14)
N40 0.0224(17) 0.031(2) 0.0142(19) -0.0003(15) 0.0036(14) 0.0042(14)
N41 0.0218(17) 0.040(2) 0.019(2) 0.0040(17) 0.0065(15) 0.0059(15)
N42 0.0208(17) 0.056(3) 0.015(2) 0.0111(18) 0.0067(15) 0.0113(17)
N50 0.0224(17) 0.0213(18) 0.022(2) -0.0013(15) 0.0027(14) 0.0012(14)
N51 0.0233(17) 0.0247(19) 0.024(2) -0.0006(15) 0.0055(15) 0.0025(14)
N52 0.0197(16) 0.0279(19) 0.019(2) 0.0032(15) 0.0031(14) 0.0031(14)
N60 0.0211(16) 0.0172(17) 0.020(2) 0.0005(14) 0.0017(14) -0.0010(13)
N61 0.0257(17) 0.0195(17) 0.019(2) 0.0000(15) 0.0046(15) -0.0035(14)
N62 0.0285(18) 0.0208(18) 0.019(2) 0.0011(15) 0.0040(15) -0.0043(14)
Co1 0.0152(2) 0.0128(3) 0.0139(3) -0.0011(2) 0.0036(2) 0.00178(19)
Cu1 0.0259(3) 0.0184(3) 0.0263(3) -0.0035(2) 0.0062(2) -0.0014(2)
Cl1 0.0395(6) 0.0246(5) 0.0193(6) -0.0003(4) 0.0057(4) 0.0035(4)
Cl2 0.0287(5) 0.0192(5) 0.0275(6) -0.0010(4) 0.0048(4) 0.0003(4)
Cl3 0.0278(5) 0.0249(5) 0.0280(6) 0.0067(4) 0.0078(4) 0.0049(4)
O1 0.031(2) 0.107(4) 0.072(3) -0.021(3) 0.0024(19) 0.007(2)
O2 0.163(5) 0.030(2) 0.039(3) -0.0091(18) 0.013(3) 0.006(3)
O3 0.078(3) 0.049(2) 0.037(2) 0.0030(18) 0.030(2) -0.0097(19)
O4 0.067(2) 0.051(2) 0.027(2) 0.0099(17) 0.0132(17) 0.0284(19)
O5 0.0326(17) 0.0395(19) 0.035(2) -0.0008(16) -0.0029(14) 0.0017(14)
O6 0.055(2) 0.0211(16) 0.045(2) -0.0016(15) 0.0101(17) -0.0031(15)
O7 0.065(2) 0.0303(18) 0.037(2) -0.0008(15) 0.0211(18) -0.0047(16)
O8 0.0255(15) 0.0257(16) 0.059(2) -0.0014(15) 0.0087(15) 0.0019(13)
O9 0.0245(18) 0.088(3) 0.103(4) 0.048(3) 0.011(2) -0.0043(19)
O10 0.055(2) 0.0289(18) 0.0288(19) 0.0124(14) 0.0041(16) -0.0037(15)
O11 0.110(3) 0.043(2) 0.025(2) 0.0036(17) 0.021(2) 0.021(2)
O12 0.0398(18) 0.0354(18) 0.032(2) 0.0021(15) 0.0024(15) 0.0157(14)

loop_
_atom_type_symbol
_atom_type_description
_atom_type_scat_dispersion_real
_atom_type_scat_dispersion_imag
_atom_type_scat_source
C C 0.0033 0.0016 'International Tables Vol C Tables 4.2.6.8 and 6.1.1.4'
H H 0.0000 0.0000 'International Tables Vol C Tables 4.2.6.8 and 6.1.1.4'
N N 0.0061 0.0033 'International Tables Vol C Tables 4.2.6.8 and 6.1.1.4'
Co Co 0.3494 0.9721 'International Tables Vol C Tables 4.2.6.8 and 6.1.1.4'
Cu Cu 0.3201 1.2651 'International Tables Vol C Tables 4.2.6.8 and 6.1.1.4'
Cl Cl 0.1484 0.1585 'International Tables Vol C Tables 4.2.6.8 and 6.1.1.4'
O O 0.0106 0.0060 'International Tables Vol C Tables 4.2.6.8 and 6.1.1.4'

loop_
_geom_angle_atom_site_label_1
_geom_angle_atom_site_label_2
_geom_angle_atom_site_label_3
_geom_angle
C11 C10 N1 108.3(3)
N10 C11 C12 107.6(4)
N10 C11 C10 119.0(3)
C12 C11 C10 133.4(4)
N12 C12 C11 104.8(4)
N12 C13 C14 110.2(4)
C15 C14 C19 119.5(5)
C15 C14 C13 119.8(5)
C19 C14 C13 120.4(5)
C14 C15 C16 120.5(5)
C17 C16 C15 118.7(6)
C16 C17 C18 121.6(5)
C19 C18 C17 118.5(5)
C18 C19 C14 121.1(5)
N1 C20 C21 107.9(3)
N20 C21 C22 106.7(3)
N20 C21 C20 118.8(3)
C22 C21 C20 134.4(4)
N22 C22 C21 105.3(3)
N22 C23 C24 112.7(3)
C25 C24 C29 118.8(4)
C25 C24 C23 120.3(4)
C29 C24 C23 120.9(4)
C26 C25 C24 120.4(4)
C25 C26 C27 119.8(4)
C28 C27 C26 120.2(4)
C27 C28 C29 119.5(4)
C28 C29 C24 121.3(4)
N1 C30 C31 108.4(3)
N30 C31 C32 107.1(4)
N30 C31 C30 117.7(3)
C32 C31 C30 135.2(4)
N32 C32 C31 105.0(4)
N32 C33 C34 109.2(3)
C35 C34 C39 119.2(4)
C35 C34 C33 121.0(4)
C39 C34 C33 119.6(4)
C34 C35 C36 120.0(5)
C37 C36 C35 120.0(5)
C36 C37 C38 120.1(5)
C37 C38 C39 119.7(5)
C38 C39 C34 120.7(5)
N5 C40 C41 109.3(3)
N40 C41 C42 106.9(4)
N40 C41 C40 118.9(4)
C42 C41 C40 134.2(4)
N42 C42 C41 105.2(4)
N42 C43 C44 113.9(4)
C49 C44 C45 119.8(5)
C49 C44 C43 118.6(5)
C45 C44 C43 121.6(5)
C46 C45 C44 119.7(5)
C47 C46 C45 119.6(5)
C48 C47 C46 120.3(6)
C49 C48 C47 120.7(6)
C48 C49 C44 120.1(5)
N5 C50 C51 108.1(3)
N50 C51 C52 107.4(4)
N50 C51 C50 117.8(3)
C52 C51 C50 134.7(4)
N52 C52 C51 104.7(4)
N52 C53 C54 109.8(3)
C55 C54 C59 119.4(4)
C55 C54 C53 120.2(4)
C59 C54 C53 120.4(4)
C54 C55 C56 119.6(5)
C57 C56 C55 119.9(5)
C58 C57 C56 120.6(4)
C57 C58 C59 119.2(5)
C58 C59 C54 121.3(5)
N5 C60 C61 107.6(3)
N60 C61 C62 107.5(4)
N60 C61 C60 118.0(4)
C62 C61 C60 134.4(4)
N62 C62 C61 104.7(4)
N62 C63 C64 113.4(3)
C65 C64 C69 118.9(4)
C65 C64 C63 119.1(4)
C69 C64 C63 122.0(4)
C66 C65 C64 120.2(4)
C67 C66 C65 120.7(4)
C66 C67 C68 119.6(4)
C69 C68 C67 120.3(4)
C68 C69 C64 120.3(4)
C101 C100 C102 123.7(8)
C101 C100 C106 120.0(8)
C102 C100 C106 116.0(7)
C103 C102 C100 118.5(6)
C104 C103 C102 126.2(8)
C103 C104 C105 117.6(8)
C104 C105 C106 123.6(8)
C105 C106 C100 118.1(7)
C30 N1 C20 111.7(3)
C30 N1 C10 110.8(3)
C20 N1 C10 111.4(3)
C30 N1 Cu1 106.0(2)
C20 N1 Cu1 108.3(2)
C10 N1 Cu1 108.4(2)
N3 N2 Co1 118.9(3)
N3 N2 Cu1 110.5(3)
Co1 N2 Cu1 125.69(17)
N4 N3 N2 178.2(5)
C40 N5 C60 112.2(3)
C40 N5 C50 110.7(3)
C60 N5 C50 110.6(3)
C40 N5 Co1 108.8(3)
C60 N5 Co1 106.0(2)
C50 N5 Co1 108.5(2)
N11 N10 C11 110.0(3)
N11 N10 Cu1 135.6(3)
C11 N10 Cu1 114.3(3)
N10 N11 N12 105.8(3)
N11 N12 C12 111.8(3)
N11 N12 C13 120.5(4)
C12 N12 C13 127.6(4)
N21 N20 C21 110.9(3)
N21 N20 Cu1 134.4(3)
C21 N20 Cu1 114.7(3)
N20 N21 N22 105.1(3)
N21 N22 C22 112.0(3)
N21 N22 C23 120.2(3)
C22 N22 C23 127.8(3)
N31 N30 C31 111.0(3)
N31 N30 Cu1 132.6(3)
C31 N30 Cu1 114.5(3)
N30 N31 N32 104.7(3)
N31 N32 C32 112.2(3)
N31 N32 C33 118.9(4)
C32 N32 C33 128.6(4)
N41 N40 C41 110.7(3)
N41 N40 Co1 130.9(3)
C41 N40 Co1 118.4(3)
N40 N41 N42 104.8(3)
C42 N42 N41 112.5(4)
C42 N42 C43 128.7(4)
N41 N42 C43 118.8(4)
N51 N50 C51 110.0(3)
N51 N50 Co1 132.0(3)
C51 N50 Co1 118.0(3)
N50 N51 N52 105.7(3)
N51 N52 C52 112.2(3)
N51 N52 C53 118.5(3)
C52 N52 C53 128.9(4)
N61 N60 C61 110.0(3)
N61 N60 Co1 133.2(3)
C61 N60 Co1 116.6(3)
N60 N61 N62 105.6(3)
N61 N62 C62 112.1(3)
N61 N62 C63 119.9(3)
C62 N62 C63 127.9(4)
N2 Co1 N40 100.01(14)
N2 Co1 N60 104.10(14)
N40 Co1 N60 124.59(13)
N2 Co1 N50 102.63(13)
N40 Co1 N50 110.88(14)
N60 Co1 N50 111.26(13)
N2 Co1 N5 177.91(13)
N40 Co1 N5 78.18(13)
N60 Co1 N5 77.85(13)
N50 Co1 N5 77.18(12)
N2 Cu1 N30 94.99(13)
N2 Cu1 N20 104.37(13)
N30 Cu1 N20 122.57(14)
N2 Cu1 N10 105.42(14)
N30 Cu1 N10 109.54(13)
N20 Cu1 N10 115.99(13)
N2 Cu1 N1 172.63(13)
N30 Cu1 N1 77.70(13)
N20 Cu1 N1 79.13(13)
N10 Cu1 N1 78.32(13)
O2 Cl1 O1 110.1(3)
O2 Cl1 O4 108.7(2)
O1 Cl1 O4 108.6(3)
O2 Cl1 O3 111.7(3)
O1 Cl1 O3 108.6(3)
O4 Cl1 O3 109.0(2)
O5 Cl2 O7 109.2(2)
O5 Cl2 O6 109.7(2)
O7 Cl2 O6 109.7(2)
O5 Cl2 O8 109.4(2)
O7 Cl2 O8 109.4(2)
O6 Cl2 O8 109.39(19)
O9 Cl3 O11 111.2(3)
O9 Cl3 O10 109.0(2)
O11 Cl3 O10 109.1(2)
O9 Cl3 O12 109.9(3)
O11 Cl3 O12 108.3(2)
O10 Cl3 O12 109.2(2)

loop_
_geom_bond_atom_site_label_1
_geom_bond_atom_site_label_2
_geom_bond_distance
C10 C11 1.485(6)
C10 N1 1.490(5)
C11 N10 1.357(5)
C11 C12 1.369(6)
C12 N12 1.350(6)
C13 N12 1.474(5)
C13 C14 1.505(6)
C14 C15 1.391(7)
C14 C19 1.394(7)
C15 C16 1.396(8)
C16 C17 1.388(9)
C17 C18 1.402(8)
C18 C19 1.381(7)
C20 N1 1.484(5)
C20 C21 1.489(6)
C21 N20 1.363(5)
C21 C22 1.367(6)
C22 N22 1.348(5)
C23 N22 1.478(5)
C23 C24 1.508(6)
C24 C25 1.389(6)
C24 C29 1.390(6)
C25 C26 1.382(6)
C26 C27 1.397(6)
C27 C28 1.377(6)
C28 C29 1.379(6)
C30 N1 1.481(5)
C30 C31 1.491(6)
C31 N30 1.345(5)
C31 C32 1.363(6)
C32 N32 1.341(6)
C33 N32 1.481(5)
C33 C34 1.506(6)
C34 C35 1.372(6)
C34 C39 1.385(6)
C35 C36 1.398(7)
C36 C37 1.370(7)
C37 C38 1.377(7)
C38 C39 1.379(7)
C40 N5 1.480(6)
C40 C41 1.486(7)
C41 N40 1.358(5)
C41 C42 1.366(6)
C42 N42 1.337(6)
C43 N42 1.460(6)
C43 C44 1.516(7)
C44 C49 1.374(7)
C44 C45 1.390(7)
C45 C46 1.388(7)
C46 C47 1.372(8)
C47 C48 1.370(9)
C48 C49 1.367(9)
C50 N5 1.485(5)
C50 C51 1.504(6)
C51 N50 1.361(5)
C51 C52 1.366(6)
C52 N52 1.346(5)
C53 N52 1.472(5)
C53 C54 1.507(6)
C54 C55 1.385(6)
C54 C59 1.385(6)
C55 C56 1.391(7)
C56 C57 1.385(7)
C57 C58 1.374(7)
C58 C59 1.376(6)
C60 N5 1.482(5)
C60 C61 1.495(6)
C61 N60 1.360(5)
C61 C62 1.365(6)
C62 N62 1.349(5)
C63 N62 1.463(5)
C63 C64 1.504(6)
C64 C65 1.394(6)
C64 C69 1.394(6)
C65 C66 1.381(6)
C66 C67 1.376(6)
C67 C68 1.386(6)
C68 C69 1.381(6)
C100 C101 1.406(10)
C100 C102 1.425(9)
C100 C106 1.425(10)
C102 C103 1.323(8)
C103 C104 1.306(9)
C104 C105 1.316(10)
C105 C106 1.377(10)
N1 Cu1 2.164(3)
N2 N3 1.230(5)
N2 Co1 1.991(3)
N2 Cu1 1.996(3)
N3 N4 1.155(6)
N5 Co1 2.245(3)
N10 N11 1.326(5)
N10 Cu1 2.075(3)
N11 N12 1.337(5)
N20 N21 1.322(4)
N20 Cu1 2.039(3)
N21 N22 1.343(4)
N30 N31 1.326(5)
N30 Cu1 2.026(3)
N31 N32 1.334(5)
N40 N41 1.326(5)
N40 Co1 1.998(3)
N41 N42 1.338(5)
N50 N51 1.321(5)
N50 Co1 2.039(3)
N51 N52 1.332(5)
N60 N61 1.325(5)
N60 Co1 2.021(3)
N61 N62 1.333(5)
Cl1 O2 1.414(4)
Cl1 O1 1.415(4)
Cl1 O4 1.422(3)
Cl1 O3 1.432(4)
Cl2 O5 1.430(3)
Cl2 O7 1.432(3)
Cl2 O6 1.440(3)
Cl2 O8 1.440(3)
Cl3 O9 1.412(4)
Cl3 O11 1.430(4)
Cl3 O10 1.431(3)
Cl3 O12 1.434(3)
